data_9016981
loop_
_publ_author_name
'Izatulina, A.'
'Gurzhiy, V.'
'Frank-Kamenetskaya O'

_publ_section_title
;
 Weddellite from renal stones: Structure refinement and dependence of
 crystal chemical features on H2O content.
 Note: Sample 8
;
_journal_name_full 'American Mineralogist'
_journal_page_first 2
_journal_page_last 7
_journal_volume 99
_journal_year 2014
_chemical_compound_source 'oxalic renal stones of St. Petersburg citizens aged 24-65 years'
_chemical_formula_sum 'C2 H4.43 Ca O6.215'
_chemical_name_mineral Weddellite
_space_group_IT_number 87
_space_group_name_Hall '-I 4'
_space_group_name_H-M_alt 'I 4/m'
_symmetry_space_group_name_H-M 'I 4/m'
_cell_angle_alpha 90
_cell_angle_beta 90
_cell_angle_gamma 90
_cell_length_a 12.3443
_cell_length_b 12.3443
_cell_length_c 7.3599
_cell_volume 1121.514
_database_code_amcsd 0020078
_exptl_crystal_density_diffrn 1.990
_cod_data_source_file inputs/fixed/downloads/05/05612.cif
_cod_data_source_block 05612
_cod_original_formula_sum 'Ca C2 O6.215 H4.43'
_cod_database_code 9016981

loop_
_space_group_symop_operation_xyz
x,y,z
1/2+x,1/2+y,1/2+z
y,-x,-z
1/2+y,1/2-x,1/2-z
-y,x,z
1/2-y,1/2+x,1/2+z
x,y,-z
1/2+x,1/2+y,1/2-z
-x,-y,z
1/2-x,1/2-y,1/2+z
-y,x,-z
1/2-y,1/2+x,1/2-z
y,-x,z
1/2+y,1/2-x,1/2+z
-x,-y,-z
1/2-x,1/2-y,1/2-z

loop_
_atom_site_aniso_label
_atom_site_aniso_U_11
_atom_site_aniso_U_22
_atom_site_aniso_U_33
_atom_site_aniso_U_12
_atom_site_aniso_U_13
_atom_site_aniso_U_23
Ca1 0.01530 0.01370 0.01150 0.00120 0.00000 0.00000
C1 0.02010 0.01510 0.01370 -0.00140 -0.00190 0.00050
O1 0.03070 0.01480 0.01350 -0.00290 0.00140 -0.00330
O2 0.07820 0.01560 0.01570 -0.00450 -0.00680 0.00220
OW1 0.05470 0.02210 0.02740 -0.00220 0.00000 0.00000
OW2 0.03170 0.04760 0.03680 0.01560 0.00000 0.00000

loop_
_atom_site_label
_atom_site_fract_x
_atom_site_fract_y
_atom_site_fract_z
_atom_site_occupancy
_atom_site_U_iso_or_equiv
_atom_site_type_symbol
_atom_site_attached_hydrogens
Ca1 0.30065 0.19921 0.50000 1.00000 0.01349 Ca 0
C1 0.25761 -0.05342 0.39430 1.00000 0.01630 C 0
O1 0.25465 -0.14352 0.31736 1.00000 0.01970 O 0
O2 0.26291 0.03685 0.32030 1.00000 0.03650 O 0
OW1 0.35420 0.38529 0.50000 1.00000 0.03480 O 0
OW2 0.48110 0.11730 0.50000 1.00000 0.03870 O 0
Wat3 0.50000 0.50000 0.14000 0.14000 0.11000 O 2
Wat31 0.50000 0.50000 0.21700 0.29000 0.09100 O 2
H1 0.33800 0.42000 0.59500 1.00000 0.08600 H 0
H2 0.49400 0.10700 0.40700 1.00000 0.21000 H 0

loop_
_cod_changelog_entry_id
_cod_changelog_entry_author
_cod_changelog_entry_date
_cod_changelog_entry_text
1
;cod-tools version 3.8.0
Id: cif_guess_AMCSD_atom_types 9581 2023-05-17 12:35:41Z saulius
;
2023-05-23T09:20:43+03:00
;Derived atom types and hydrogen counts
from atom names that follow the AMCSD naming convention
(Wat == water, O-H == hydroxyl).
;

loop_
_cod_related_entry_id
_cod_related_entry_database
_cod_related_entry_code
1 AMCSD 0020078

_cell_formula_units_Z 8
